data_4516532
loop_
_publ_author_name
'Shi, Ming W.'
'Thomas, Sajesh P.'
'Koutsantonis, George A.'
'Spackman, Mark A.'

_publ_section_title
;
 Supramolecular Recognition and Energy Frameworks in Host--Guest Complexes
 of 18-Crown-6 and Sulfonamides
;
_journal_issue 12
_journal_name_full 'Crystal Growth &amp; Design'
_journal_page_first 5892
_journal_paper_doi 10.1021/acs.cgd.5b01316
_journal_volume 15
_journal_year 2015
_chemical_formula_moiety '2(C7 H9 N O2 S), 2(C6 H12 O3)'
_chemical_formula_sum 'C26 H42 N2 O10 S2'
_chemical_formula_weight 606.76
_chemical_name_systematic 'p-toluenesulfonamide 18-crown-6 complex'
_space_group_crystal_system monoclinic
_space_group_IT_number 14
_space_group_name_Hall '-P 2yn'
_space_group_name_H-M_alt 'P 1 21/n 1'
_symmetry_Int_Tables_number 14
_audit_creation_date 2014-07-19
_audit_creation_method
;
Olex2 1.2
(compiled 2013.12.10 svn.r2850 for OlexSys, GUI svn.r4736)
;
_cell_angle_alpha 90
_cell_angle_beta 101.2588(14)
_cell_angle_gamma 90
_cell_formula_units_Z 4
_cell_length_a 17.5382(3)
_cell_length_b 8.96058(15)
_cell_length_c 19.9529(3)
_cell_measurement_temperature 100(1)
_cell_volume 3075.30(9)
_computing_molecular_graphics 'Olex2 (Dolomanov et al., 2009)'
_computing_publication_material 'Olex2 (Dolomanov et al., 2009)'
_computing_structure_refinement 'olex2.refine (Bourhis et al., 2013)'
_diffrn_ambient_temperature 100(1)
_diffrn_measured_fraction_theta_full 0.9988
_diffrn_measured_fraction_theta_max 0.9988
_diffrn_measurement_device_type 'Oxford Xcalibur,Eos(Nova) CCD detector'
_diffrn_measurement_method '\w scans'
_diffrn_radiation_type 'Mo K\a'
_diffrn_radiation_wavelength 0.71073
_diffrn_reflns_av_R_equivalents 0.0313
_diffrn_reflns_av_unetI/netI 0.0291
_diffrn_reflns_limit_h_max 22
_diffrn_reflns_limit_h_min -29
_diffrn_reflns_limit_k_max 15
_diffrn_reflns_limit_k_min -14
_diffrn_reflns_limit_l_max 32
_diffrn_reflns_limit_l_min -33
_diffrn_reflns_number 63306
_diffrn_reflns_theta_full 27.9988
_diffrn_reflns_theta_max 28.00
_diffrn_reflns_theta_min 3.08
_exptl_absorpt_coefficient_mu 0.228
_exptl_absorpt_correction_T_max 0.9452
_exptl_absorpt_correction_T_min 0.9043
_exptl_absorpt_correction_type multi-scan
_exptl_absorpt_process_details 'CrysAlis RED (Oxford Diffraction,2009)'
_exptl_crystal_colour colourless
_exptl_crystal_colour_primary colourless
_exptl_crystal_density_diffrn 1.3104
_exptl_crystal_description block
_exptl_crystal_F_000 1297.7108
_exptl_crystal_preparation 'Slow evaporation'
_exptl_crystal_size_max 0.45
_exptl_crystal_size_mid 0.38
_exptl_crystal_size_min 0.25
_refine_diff_density_max 0.5830
_refine_diff_density_min -0.4604
_refine_diff_density_rms 0.0528
_refine_ls_d_res_high 0.7570
_refine_ls_d_res_low 6.6082
_refine_ls_goodness_of_fit_ref 1.0550
_refine_ls_hydrogen_treatment refall
_refine_ls_matrix_type full
_refine_ls_number_constraints 0
_refine_ls_number_parameters 528
_refine_ls_number_reflns 7411
_refine_ls_number_restraints 0
_refine_ls_restrained_S_all 1.0550
_refine_ls_R_factor_all 0.0382
_refine_ls_R_factor_gt 0.0342
_refine_ls_shift/su_max 0.0001
_refine_ls_shift/su_mean 0.0000
_refine_ls_structure_factor_coef Fsqd
_refine_ls_weighting_details 'w=1/[\s^2^(Fo^2^)+(0.0472P)^2^+1.0908P] where P=(Fo^2^+2Fc^2^)/3'
_refine_ls_weighting_scheme calc
_refine_ls_wR_factor_gt 0.0881
_refine_ls_wR_factor_ref 0.0907
_reflns_Friedel_coverage 0.0
_reflns_limit_h_max 15
_reflns_limit_h_min -23
_reflns_limit_k_max 11
_reflns_limit_k_min 0
_reflns_limit_l_max 26
_reflns_limit_l_min -15
_reflns_number_gt 6695
_reflns_number_total 7411
_reflns_threshold_expression I>=2u(I)
_cod_data_source_file cg5b01316_si_001.cif
_cod_data_source_block ptsa18C6
_cod_original_cell_volume 3075.30(8)
_cod_database_code 4516532
_olex2_refinement_description
;
;

loop_
_space_group_symop_id
_space_group_symop_operation_xyz
1 x,y,z
2 -x+1/2,y+1/2,-z+1/2
3 -x,-y,-z
4 x-1/2,-y-1/2,z-1/2

loop_
_atom_site_label
_atom_site_type_symbol
_atom_site_fract_x
_atom_site_fract_y
_atom_site_fract_z
_atom_site_U_iso_or_equiv
_atom_site_adp_type
_atom_site_occupancy
S1 S 0.565401(16) 0.17539(3) 0.126130(14) 0.01834(8) Uani 1.000000
N1 N 0.54269(6) 0.07379(12) 0.05981(5) 0.0189(2) Uani 1.000000
O7 O 0.55838(6) 0.32816(10) 0.10445(5) 0.0288(2) Uani 1.000000
C17 C 0.66477(7) 0.14349(13) 0.16097(6) 0.0179(2) Uani 1.000000
C15 C 0.79844(7) 0.17690(14) 0.15339(6) 0.0225(2) Uani 1.000000
O8 O 0.52157(5) 0.12388(12) 0.17542(5) 0.0286(2) Uani 1.000000
C16 C 0.72053(7) 0.20653(14) 0.12864(6) 0.0206(2) Uani 1.000000
C14 C 0.82192(7) 0.08704(15) 0.21068(6) 0.0231(2) Uani 1.000000
C19 C 0.76513(8) 0.02314(15) 0.24168(6) 0.0257(3) Uani 1.000000
C18 C 0.68664(7) 0.05027(14) 0.21693(6) 0.0229(2) Uani 1.000000
C13 C 0.90700(8) 0.06221(19) 0.23885(8) 0.0319(3) Uani 1.000000
S2 S 0.159367(17) 0.65936(3) 0.044423(16) 0.02250(8) Uani 1.000000
N2 N 0.08110(6) 0.56407(13) 0.03214(5) 0.0202(2) Uani 1.000000
C21 C 0.34218(7) 0.41484(14) 0.20009(6) 0.0223(2) Uani 1.000000
C23 C 0.28147(7) 0.46599(14) 0.08294(6) 0.0226(2) Uani 1.000000
O10 O 0.14340(6) 0.79788(11) 0.07536(6) 0.0360(2) Uani 1.000000
C24 C 0.23062(6) 0.56543(13) 0.10497(6) 0.0185(2) Uani 1.000000
O9 O 0.18763(6) 0.65953(14) -0.01816(5) 0.0400(3) Uani 1.000000
C25 C 0.23504(7) 0.59017(15) 0.17411(6) 0.0238(2) Uani 1.000000
C22 C 0.33695(7) 0.39210(14) 0.13033(7) 0.0237(2) Uani 1.000000
C20 C 0.40375(8) 0.3362(2) 0.25097(8) 0.0338(3) Uani 1.000000
C26 C 0.29046(7) 0.51416(16) 0.22116(6) 0.0257(3) Uani 1.000000
O3 O 0.90441(5) 0.73879(9) 0.02556(4) 0.02136(18) Uani 1.000000
O2 O 0.95756(5) 0.72102(10) -0.10571(4) 0.02292(18) Uani 1.000000
O1 O 1.01099(5) 0.43874(10) -0.14033(4) 0.02241(18) Uani 1.000000
C3 C 0.94186(7) 0.66526(15) -0.17319(6) 0.0245(3) Uani 1.000000
C5 C 0.91920(8) 0.85943(14) -0.01690(7) 0.0244(3) Uani 1.000000
C4 C 0.89817(7) 0.81584(15) -0.09085(7) 0.0243(2) Uani 1.000000
C1 C 1.07890(8) 0.35164(16) -0.14057(7) 0.0257(3) Uani 1.000000
C6 C 0.92209(8) 0.78199(15) 0.09554(7) 0.0263(3) Uani 1.000000
C2 C 1.00899(8) 0.56806(15) -0.18219(7) 0.0252(3) Uani 1.000000
O6 O 0.38350(5) 0.86214(10) 0.05892(4) 0.02228(18) Uani 1.000000
O5 O 0.54783(5) 0.75439(10) 0.09140(4) 0.02319(18) Uani 1.000000
O4 O 0.64694(5) 0.84811(10) 0.00013(4) 0.02288(18) Uani 1.000000
C11 C 0.41994(8) 0.77084(15) 0.11448(6) 0.0245(3) Uani 1.000000
C8 C 0.67287(7) 0.76741(15) 0.06151(7) 0.0251(3) Uani 1.000000
C10 C 0.47835(8) 0.67073(14) 0.09117(7) 0.0248(3) Uani 1.000000
C7 C 0.70482(7) 0.94083(15) -0.01869(7) 0.0257(3) Uani 1.000000
C9 C 0.60783(8) 0.66624(15) 0.07194(7) 0.0267(3) Uani 1.000000
C12 C 0.33206(8) 0.96829(15) 0.07951(7) 0.0254(3) Uani 1.000000
H16 H 0.7054(9) 0.2672(18) 0.0901(8) 0.025(4) Uiso 1.000000
H12a H 0.3611(9) 1.0313(17) 0.1144(8) 0.023(4) Uiso 1.000000
H10a H 0.4580(9) 0.6353(18) 0.0452(8) 0.026(4) Uiso 1.000000
H1c H 0.5639(9) 0.0994(19) 0.0278(9) 0.029(4) Uiso 1.000000
H4a H 0.8483(9) 0.7647(17) -0.1005(7) 0.021(4) Uiso 1.000000
H23 H 0.2794(9) 0.4505(18) 0.0355(8) 0.028(4) Uiso 1.000000
H15 H 0.8364(9) 0.2190(18) 0.1301(8) 0.026(4) Uiso 1.000000
H19 H 0.7801(10) -0.0402(19) 0.2799(9) 0.034(4) Uiso 1.000000
H18 H 0.6479(10) 0.0040(19) 0.2378(8) 0.032(4) Uiso 1.000000
H2c H 0.0836(10) 0.485(2) 0.0114(9) 0.036(5) Uiso 1.000000
H25 H 0.2028(10) 0.6589(19) 0.1900(9) 0.033(4) Uiso 1.000000
H1a H 1.1250(10) 0.4104(19) -0.1237(8) 0.032(4) Uiso 1.000000
H6a H 0.8853(10) 0.8558(19) 0.1052(9) 0.036(4) Uiso 1.000000
H7a H 0.7277(9) 1.0048(18) 0.0187(8) 0.026(4) Uiso 1.000000
H11a H 0.4457(9) 0.8332(18) 0.1527(8) 0.028(4) Uiso 1.000000
H1d H 0.5425(9) -0.018(2) 0.0690(8) 0.023(4) Uiso 1.000000
H2a H 1.0038(9) 0.5390(18) -0.2295(9) 0.031(4) Uiso 1.000000
H5a H 0.9740(9) 0.8820(18) -0.0060(8) 0.029(4) Uiso 1.000000
H13a H 0.9269(11) 0.149(2) 0.2684(10) 0.046(5) Uiso 1.000000
H2d H 0.0570(10) 0.5652(19) 0.0661(9) 0.031(4) Uiso 1.000000
H2b H 1.0591(10) 0.6246(19) -0.1671(8) 0.034(4) Uiso 1.000000
H3a H 0.8930(10) 0.6084(19) -0.1814(8) 0.031(4) Uiso 1.000000
H9a H 0.5874(9) 0.6135(19) 0.0300(8) 0.032(4) Uiso 1.000000
H9b H 0.6275(10) 0.591(2) 0.1066(9) 0.036(4) Uiso 1.000000
H7b H 0.7454(9) 0.8782(19) -0.0302(8) 0.030(4) Uiso 1.000000
H1b H 1.0794(9) 0.3197(18) -0.1874(8) 0.028(4) Uiso 1.000000
H4b H 0.8928(9) 0.9078(19) -0.1192(8) 0.030(4) Uiso 1.000000
H5b H 0.8880(9) 0.9440(19) -0.0077(8) 0.029(4) Uiso 1.000000
H8a H 0.6867(9) 0.8354(17) 0.0991(8) 0.024(4) Uiso 1.000000
H12b H 0.2923(9) 0.9142(18) 0.0993(8) 0.029(4) Uiso 1.000000
H10b H 0.4895(9) 0.5864(19) 0.1204(8) 0.027(4) Uiso 1.000000
H3b H 0.9364(9) 0.7456(18) -0.2061(8) 0.024(4) Uiso 1.000000
H11b H 0.3828(9) 0.7109(18) 0.1312(8) 0.027(4) Uiso 1.000000
H6b H 0.9724(10) 0.8264(18) 0.1058(8) 0.028(4) Uiso 1.000000
H20a H 0.3957(11) 0.352(2) 0.2972(11) 0.049(5) Uiso 1.000000
H8b H 0.7187(9) 0.7054(19) 0.0587(8) 0.028(4) Uiso 1.000000
H22 H 0.3710(10) 0.323(2) 0.1141(9) 0.036(4) Uiso 1.000000
H26 H 0.2928(10) 0.532(2) 0.2694(9) 0.038(5) Uiso 1.000000
H13b H 0.9362(11) 0.058(2) 0.2020(9) 0.042(5) Uiso 1.000000
H13c H 0.9155(11) -0.027(2) 0.2646(10) 0.044(5) Uiso 1.000000
H20b H 0.4013(13) 0.230(3) 0.2421(12) 0.066(7) Uiso 1.000000
H20c H 0.4520(14) 0.368(3) 0.2466(11) 0.066(7) Uiso 1.000000

loop_
_atom_site_aniso_label
_atom_site_aniso_U_11
_atom_site_aniso_U_22
_atom_site_aniso_U_33
_atom_site_aniso_U_12
_atom_site_aniso_U_13
_atom_site_aniso_U_23
S1 0.02024(14) 0.01751(15) 0.01761(14) 0.00026(10) 0.00454(10) -0.00241(10)
N1 0.0212(5) 0.0187(5) 0.0166(5) -0.0027(4) 0.0034(4) -0.0016(4)
O7 0.0313(5) 0.0164(4) 0.0372(5) 0.0035(3) 0.0027(4) -0.0025(4)
C17 0.0205(5) 0.0176(5) 0.0150(5) -0.0017(4) 0.0022(4) -0.0034(4)
C15 0.0232(6) 0.0258(6) 0.0181(5) -0.0059(5) 0.0031(4) 0.0009(5)
O8 0.0253(4) 0.0402(6) 0.0224(4) 0.0004(4) 0.0102(3) -0.0005(4)
C16 0.0254(6) 0.0195(6) 0.0160(5) -0.0043(4) 0.0015(4) 0.0016(4)
C14 0.0241(6) 0.0258(6) 0.0180(5) -0.0011(5) 0.0011(4) -0.0007(5)
C19 0.0294(6) 0.0291(7) 0.0180(6) 0.0003(5) 0.0029(5) 0.0067(5)
C18 0.0266(6) 0.0249(6) 0.0182(5) -0.0028(5) 0.0072(4) 0.0018(5)
C13 0.0247(6) 0.0422(8) 0.0269(7) 0.0010(6) 0.0001(5) 0.0062(6)
S2 0.01906(14) 0.02346(16) 0.02397(15) -0.00388(11) 0.00168(11) 0.00878(11)
N2 0.0180(5) 0.0228(5) 0.0195(5) -0.0024(4) 0.0032(4) 0.0015(4)
C21 0.0161(5) 0.0247(6) 0.0255(6) -0.0035(4) 0.0025(4) 0.0037(5)
C23 0.0255(6) 0.0232(6) 0.0193(6) -0.0032(5) 0.0052(4) -0.0038(5)
O10 0.0326(5) 0.0182(5) 0.0516(6) -0.0008(4) -0.0058(4) 0.0045(4)
C24 0.0157(5) 0.0193(5) 0.0200(5) -0.0044(4) 0.0018(4) 0.0016(4)
O9 0.0267(5) 0.0655(8) 0.0288(5) -0.0039(5) 0.0076(4) 0.0231(5)
C25 0.0188(5) 0.0302(7) 0.0228(6) 0.0028(5) 0.0055(4) -0.0036(5)
C22 0.0230(6) 0.0190(6) 0.0298(6) 0.0003(5) 0.0073(5) -0.0029(5)
C20 0.0190(6) 0.0447(9) 0.0363(8) 0.0015(5) 0.0022(5) 0.0144(7)
C26 0.0212(5) 0.0382(7) 0.0175(6) -0.0001(5) 0.0033(4) -0.0007(5)
O3 0.0246(4) 0.0201(4) 0.0190(4) -0.0012(3) 0.0032(3) -0.0008(3)
O2 0.0226(4) 0.0260(5) 0.0194(4) 0.0026(3) 0.0021(3) 0.0016(3)
O1 0.0233(4) 0.0250(5) 0.0199(4) -0.0002(3) 0.0066(3) 0.0023(3)
C3 0.0261(6) 0.0285(7) 0.0180(6) -0.0017(5) 0.0020(5) 0.0054(5)
C5 0.0272(6) 0.0177(6) 0.0282(6) 0.0008(5) 0.0051(5) 0.0014(5)
C4 0.0241(6) 0.0231(6) 0.0251(6) 0.0037(5) 0.0031(5) 0.0055(5)
C1 0.0255(6) 0.0324(7) 0.0202(6) 0.0021(5) 0.0069(5) -0.0021(5)
C6 0.0304(6) 0.0253(6) 0.0224(6) 0.0027(5) 0.0030(5) -0.0057(5)
C2 0.0287(6) 0.0288(7) 0.0192(6) -0.0026(5) 0.0072(5) 0.0033(5)
O6 0.0246(4) 0.0223(4) 0.0205(4) -0.0010(3) 0.0060(3) -0.0007(3)
O5 0.0266(4) 0.0178(4) 0.0253(4) -0.0016(3) 0.0056(3) -0.0015(3)
O4 0.0189(4) 0.0260(5) 0.0232(4) -0.0016(3) 0.0030(3) -0.0007(3)
C11 0.0285(6) 0.0253(6) 0.0195(6) -0.0097(5) 0.0043(5) 0.0020(5)
C8 0.0254(6) 0.0251(6) 0.0235(6) 0.0068(5) 0.0015(5) -0.0033(5)
C10 0.0308(6) 0.0181(6) 0.0231(6) -0.0065(5) -0.0006(5) 0.0019(5)
C7 0.0174(5) 0.0255(6) 0.0353(7) -0.0021(5) 0.0080(5) -0.0078(5)
C9 0.0355(7) 0.0193(6) 0.0252(6) 0.0055(5) 0.0056(5) -0.0002(5)
C12 0.0264(6) 0.0244(6) 0.0285(6) -0.0057(5) 0.0133(5) -0.0059(5)

loop_
_atom_type_symbol
_atom_type_scat_dispersion_real
_atom_type_scat_dispersion_imag
_atom_type_scat_Cromer_Mann_a1
_atom_type_scat_Cromer_Mann_a2
_atom_type_scat_Cromer_Mann_a3
_atom_type_scat_Cromer_Mann_a4
_atom_type_scat_Cromer_Mann_b1
_atom_type_scat_Cromer_Mann_b2
_atom_type_scat_Cromer_Mann_b3
_atom_type_scat_Cromer_Mann_b4
_atom_type_scat_Cromer_Mann_c
_atom_type_scat_source
_atom_type_scat_dispersion_source
H 0.00000 0.00000 0.49300 0.32291 0.14019 0.04081 10.51090 26.12570 3.14236 57.79970 0.0030380000826 'International Tables Volume C Table 6.1.1.4 (pp. 500-502)' 'Henke, Gullikson and Davis, At. Data and Nucl. Data Tables, 1993, 54, 2'
C 0.00347 0.00161 2.31000 1.02000 1.58860 0.86500 20.84390 10.20750 0.56870 51.65120 0.215599998832 'International Tables Volume C Table 6.1.1.4 (pp. 500-502)' 'Henke, Gullikson and Davis, At. Data and Nucl. Data Tables, 1993, 54, 2'
S 0.12424 0.12443 6.90530 5.20340 1.43790 1.58630 1.46790 22.21510 0.25360 56.17200 0.866900026798 'International Tables Volume C Table 6.1.1.4 (pp. 500-502)' 'Henke, Gullikson and Davis, At. Data and Nucl. Data Tables, 1993, 54, 2'
O 0.01158 0.00611 3.04850 2.28680 1.54630 0.86700 13.27710 5.70110 0.32390 32.90890 0.250800013542 'International Tables Volume C Table 6.1.1.4 (pp. 500-502)' 'Henke, Gullikson and Davis, At. Data and Nucl. Data Tables, 1993, 54, 2'
N 0.00653 0.00323 12.21260 3.13220 2.01250 1.16630 0.00570 9.89330 28.99750 0.58260 -11.5290002823 'International Tables Volume C Table 6.1.1.4 (pp. 500-502)' 'Henke, Gullikson and Davis, At. Data and Nucl. Data Tables, 1993, 54, 2'

loop_
_geom_angle_atom_site_label_1
_geom_angle_atom_site_label_2
_geom_angle_atom_site_label_3
_geom_angle
_geom_angle_site_symmetry_1
O7 S1 N1 107.61(6) .
C17 S1 N1 107.56(5) .
C17 S1 O7 107.02(6) .
O8 S1 N1 107.74(6) .
O8 S1 O7 119.15(6) .
O8 S1 C17 107.26(6) .
C16 C17 S1 118.66(9) .
C18 C17 S1 120.66(9) .
C18 C17 C16 120.56(11) .
C14 C15 C16 121.09(11) .
C15 C16 C17 119.37(11) .
C19 C14 C15 118.63(11) .
C13 C14 C15 120.30(11) .
C13 C14 C19 121.06(11) .
C18 C19 C14 120.95(11) .
C19 C18 C17 119.36(11) .
O10 S2 N2 107.11(6) .
C24 S2 N2 108.77(5) .
C24 S2 O10 106.73(6) .
O9 S2 N2 107.52(6) .
O9 S2 O10 120.23(7) .
O9 S2 C24 106.09(6) .
C20 C21 C22 120.30(12) .
C26 C21 C22 118.40(11) .
C26 C21 C20 121.28(12) .
C22 C23 C24 119.90(11) .
C23 C24 S2 119.94(9) .
C25 C24 S2 119.88(9) .
C25 C24 C23 120.18(11) .
C26 C25 C24 119.35(11) .
C23 C22 C21 120.85(11) .
C25 C26 C21 121.31(11) .
C6 O3 C5 110.24(10) .
C4 O2 C3 113.36(9) .
C2 O1 C1 111.61(9) .
C2 C3 O2 107.91(10) .
C4 C5 O3 110.36(10) .
C5 C4 O2 108.16(10) .
C6 C1 O1 109.15(10) 3_765
C1 C6 O3 110.18(11) 3_765
C3 C2 O1 109.35(10) .
C12 O6 C11 111.84(10) .
C9 O5 C10 112.44(10) .
C7 O4 C8 113.69(10) .
C10 C11 O6 109.36(10) .
C9 C8 O4 107.64(10) .
C11 C10 O5 108.55(10) .
C12 C7 O4 108.33(10) 3_675
C8 C9 O5 108.87(10) .
C7 C12 O6 109.06(10) 3_675

loop_
_geom_bond_atom_site_label_1
_geom_bond_atom_site_label_2
_geom_bond_distance
_geom_bond_site_symmetry_2
S1 N1 1.5915(10) .
S1 O7 1.4337(10) .
S1 C17 1.7689(12) .
S1 O8 1.4374(9) .
C17 C16 1.3921(16) .
C17 C18 1.3871(16) .
C15 C16 1.3849(17) .
C15 C14 1.3932(17) .
C14 C19 1.3939(17) .
C14 C13 1.5048(18) .
C19 C18 1.3901(18) .
S2 N2 1.5944(10) .
S2 O10 1.4379(11) .
S2 C24 1.7720(12) .
S2 O9 1.4307(10) .
C21 C22 1.3918(18) .
C21 C20 1.5050(18) .
C21 C26 1.3931(18) .
C23 C24 1.3911(17) .
C23 C22 1.3857(18) .
C24 C25 1.3845(17) .
C25 C26 1.3904(18) .
O3 C5 1.4280(15) .
O3 C6 1.4236(15) .
O2 C3 1.4120(15) .
O2 C4 1.4196(15) .
O1 C1 1.4247(15) .
O1 C2 1.4249(15) .
C3 C2 1.5032(18) .
C5 C4 1.5010(18) .
C1 C6 1.4992(19) 3_765
O6 C11 1.4247(15) .
O6 C12 1.4255(15) .
O5 C10 1.4300(15) .
O5 C9 1.4288(15) .
O4 C8 1.4185(15) .
O4 C7 1.4181(15) .
C11 C10 1.5021(19) .
C8 C9 1.5031(19) .
C7 C12 1.499(2) 3_675
